data_7708072
loop_
_publ_author_name
'Zhang, Yin-Qiang'
'Xu, Guan-Cheng'
'Li, Min'

_publ_section_title
;
 Two In-based organic--inorganic hybrid compounds with reversible phase
 transition derived from the order--disorder changes of cations or anions
;
_journal_name_full 'Dalton Transactions'
_journal_paper_doi 10.1039/D1DT01935J
_journal_year 2021
_chemical_formula_moiety 'Cl4 In, C12 H28 N'
_chemical_formula_sum 'C12 H28 Cl4 In N'
_chemical_formula_weight 442.97
_space_group_crystal_system orthorhombic
_space_group_IT_number 61
_space_group_name_Hall '-P 2ac 2ab'
_space_group_name_H-M_alt 'P b c a'
_atom_sites_solution_hydrogens geom
_atom_sites_solution_primary dual
_audit_creation_date 2021-05-12
_audit_creation_method
;
Olex2 1.3
(compiled 2020.11.12 svn.r5f609507 for OlexSys, GUI svn.r6272)
;
_audit_update_record
;
2021-05-13 deposited with the CCDC.	2021-07-28 downloaded from the CCDC.
;
_cell_angle_alpha 90
_cell_angle_beta 90
_cell_angle_gamma 90
_cell_formula_units_Z 8
_cell_length_a 13.6589(10)
_cell_length_b 16.4433(12)
_cell_length_c 17.4222(12)
_cell_measurement_reflns_used 9995
_cell_measurement_temperature 110
_cell_measurement_theta_max 27.468
_cell_measurement_theta_min 2.264
_cell_volume 3913.0(5)
_computing_cell_refinement 'SAINT V8.40A (Bruker, 2019)'
_computing_data_reduction 'SAINT V8.40A (Bruker, 2019)'
_computing_molecular_graphics 'Olex2 1.3 (Dolomanov et al., 2009)'
_computing_publication_material 'Olex2 1.3 (Dolomanov et al., 2009)'
_computing_structure_refinement 'SHELXL 2018/3 (Sheldrick, 2015)'
_computing_structure_solution 'SHELXT 2018/2 (Sheldrick, 2018)'
_diffrn_ambient_temperature 110
_diffrn_measured_fraction_theta_full 1.000
_diffrn_measured_fraction_theta_max 0.999
_diffrn_measurement_device_type 'Bruker D8 VENTURE'
_diffrn_measurement_method '\f and \w scans'
_diffrn_radiation_type MoK\a
_diffrn_radiation_wavelength 0.71073
_diffrn_reflns_av_R_equivalents 0.0751
_diffrn_reflns_av_unetI/netI 0.0435
_diffrn_reflns_Laue_measured_fraction_full 1.000
_diffrn_reflns_Laue_measured_fraction_max 0.999
_diffrn_reflns_limit_h_max 15
_diffrn_reflns_limit_h_min -17
_diffrn_reflns_limit_k_max 21
_diffrn_reflns_limit_k_min -21
_diffrn_reflns_limit_l_max 22
_diffrn_reflns_limit_l_min -22
_diffrn_reflns_number 32563
_diffrn_reflns_point_group_measured_fraction_full 1.000
_diffrn_reflns_point_group_measured_fraction_max 0.999
_diffrn_reflns_theta_full 25.242
_diffrn_reflns_theta_max 27.501
_diffrn_reflns_theta_min 2.264
_diffrn_source_current 40.0
_diffrn_source_power 2.0
_diffrn_source_voltage 50.0
_diffrn_standards_number 0
_exptl_absorpt_coefficient_mu 1.741
_exptl_absorpt_correction_T_max 0.7439
_exptl_absorpt_correction_T_min 0.6197
_exptl_absorpt_correction_type multi-scan
_exptl_absorpt_process_details
;
SADABS-2016/2 (Bruker,2016/2) was used for absorption correction.
wR2(int) was 0.1202 before and 0.0938 after correction.
The Ratio of minimum to maximum transmission is 0.8330.
The \l/2 correction factor is Not present.
;
_exptl_crystal_density_diffrn 1.504
_exptl_crystal_description block
_exptl_crystal_F_000 1792
_exptl_crystal_size_max 0.12
_exptl_crystal_size_mid 0.1
_exptl_crystal_size_min 0.1
_refine_diff_density_max 0.447
_refine_diff_density_min -0.370
_refine_diff_density_rms 0.088
_refine_ls_extinction_method none
_refine_ls_goodness_of_fit_ref 1.050
_refine_ls_hydrogen_treatment constr
_refine_ls_matrix_type full
_refine_ls_number_parameters 167
_refine_ls_number_reflns 4494
_refine_ls_number_restraints 0
_refine_ls_restrained_S_all 1.050
_refine_ls_R_factor_all 0.0386
_refine_ls_R_factor_gt 0.0294
_refine_ls_shift/su_max 0.002
_refine_ls_shift/su_mean 0.000
_refine_ls_structure_factor_coef Fsqd
_refine_ls_weighting_details 'w=1/[\s^2^(Fo^2^)+(0.0236P)^2^+1.7431P] where P=(Fo^2^+2Fc^2^)/3'
_refine_ls_weighting_scheme calc
_refine_ls_wR_factor_gt 0.0678
_refine_ls_wR_factor_ref 0.0736
_reflns_Friedel_coverage 0.000
_reflns_number_gt 3795
_reflns_number_total 4494
_reflns_threshold_expression 'I > 2\s(I)'
_cod_data_source_file d1dt01935j2.cif
_cod_data_source_block a_CCDC1
_cod_database_code 7708072
_shelx_shelxl_version_number 2018/3
_shelx_space_group_comment
;
The symmetry employed for this shelxl refinement is uniquely defined
by the following loop, which should always be used as a source of
symmetry information in preference to the above space-group names.
They are only intended as comments.
;
_shelx_estimated_absorpt_t_max 0.845
_shelx_estimated_absorpt_t_min 0.818
_olex2_refinement_description
;
1. Fixed Uiso
 At 1.2 times of:
  All C(H,H) groups
 At 1.5 times of:
  All C(H,H,H) groups
2.a Secondary CH2 refined with riding coordinates:
 C10(H10A,H10B), C1(H1A,H1B), C4(H4A,H4B), C7(H7A,H7B), C5(H5A,H5B), C8(H8A,
 H8B), C2(H2A,H2B), C11(H11A,H11B)
2.b Idealised Me refined as rotating group:
 C12(H12A,H12B,H12C), C6(H6A,H6B,H6C), C9(H9A,H9B,H9C), C3(H3A,H3B,H3C)
;
_olex2_submission_special_instructions 'No special instructions were received'

loop_
_space_group_symop_operation_xyz
'x, y, z'
'-x+1/2, -y, z+1/2'
'-x, y+1/2, -z+1/2'
'x+1/2, -y+1/2, -z'
'-x, -y, -z'
'x-1/2, y, -z-1/2'
'x, -y-1/2, z-1/2'
'-x-1/2, y-1/2, z'

loop_
_atom_site_label
_atom_site_type_symbol
_atom_site_fract_x
_atom_site_fract_y
_atom_site_fract_z
_atom_site_U_iso_or_equiv
_atom_site_adp_type
_atom_site_occupancy
_atom_site_site_symmetry_order
_atom_site_calc_flag
_atom_site_refinement_flags_posn
_atom_site_refinement_flags_adp
_atom_site_refinement_flags_occupancy
_atom_site_disorder_assembly
_atom_site_disorder_group
In1 In 0.78210(2) 0.59335(2) 0.65812(2) 0.02252(7) Uani 1 1 d . . . . .
Cl1 Cl 0.72036(4) 0.67483(4) 0.75820(3) 0.02648(14) Uani 1 1 d . . . . .
Cl2 Cl 0.76789(5) 0.66911(5) 0.54394(4) 0.04065(18) Uani 1 1 d . . . . .
Cl4 Cl 0.94879(5) 0.56750(5) 0.68047(5) 0.04213(19) Uani 1 1 d . . . . .
Cl3 Cl 0.69188(6) 0.47334(5) 0.64492(4) 0.04242(19) Uani 1 1 d . . . . .
N1 N 0.47361(14) 0.80376(11) 0.63883(10) 0.0159(4) Uani 1 1 d . . . . .
C10 C 0.40753(17) 0.87701(14) 0.62716(13) 0.0185(5) Uani 1 1 d . . . . .
H10A H 0.441970 0.925534 0.647217 0.022 Uiso 1 1 calc R U . . .
H10B H 0.398764 0.885058 0.571271 0.022 Uiso 1 1 calc R U . . .
C1 C 0.48617(17) 0.78511(14) 0.72380(12) 0.0178(5) Uani 1 1 d . . . . .
H1A H 0.421640 0.768961 0.744708 0.021 Uiso 1 1 calc R U . . .
H1B H 0.530242 0.737596 0.728709 0.021 Uiso 1 1 calc R U . . .
C4 C 0.42830(17) 0.73001(14) 0.60082(13) 0.0186(5) Uani 1 1 d . . . . .
H4A H 0.364937 0.718522 0.626194 0.022 Uiso 1 1 calc R U . . .
H4B H 0.414220 0.743684 0.546597 0.022 Uiso 1 1 calc R U . . .
C7 C 0.57258(17) 0.82451(15) 0.60355(12) 0.0192(5) Uani 1 1 d . . . . .
H7A H 0.594051 0.877918 0.623666 0.023 Uiso 1 1 calc R U . . .
H7B H 0.620946 0.783439 0.620527 0.023 Uiso 1 1 calc R U . . .
C12 C 0.2553(2) 0.95425(16) 0.64596(15) 0.0283(6) Uani 1 1 d . . . . .
H12A H 0.246173 0.959337 0.590376 0.042 Uiso 1 1 calc R U . . .
H12B H 0.295316 0.999629 0.664585 0.042 Uiso 1 1 calc R U . . .
H12C H 0.191396 0.955280 0.671484 0.042 Uiso 1 1 calc R U . . .
C5 C 0.48946(18) 0.65325(15) 0.60248(14) 0.0245(5) Uani 1 1 d . . . . .
H5A H 0.502739 0.637498 0.656330 0.029 Uiso 1 1 calc R U . . .
H5B H 0.552943 0.663166 0.576714 0.029 Uiso 1 1 calc R U . . .
C6 C 0.4354(2) 0.58523(15) 0.56200(15) 0.0289(6) Uani 1 1 d . . . . .
H6A H 0.426610 0.599373 0.507796 0.043 Uiso 1 1 calc R U . . .
H6B H 0.371233 0.577448 0.586055 0.043 Uiso 1 1 calc R U . . .
H6C H 0.473415 0.534854 0.565959 0.043 Uiso 1 1 calc R U . . .
C8 C 0.57344(18) 0.82793(17) 0.51636(13) 0.0266(6) Uani 1 1 d . . . . .
H8A H 0.569056 0.772104 0.495366 0.032 Uiso 1 1 calc R U . . .
H8B H 0.515850 0.858933 0.498077 0.032 Uiso 1 1 calc R U . . .
C2 C 0.52633(18) 0.85281(16) 0.77313(13) 0.0241(5) Uani 1 1 d . . . . .
H2A H 0.484025 0.901501 0.768995 0.029 Uiso 1 1 calc R U . . .
H2B H 0.593023 0.867648 0.755839 0.029 Uiso 1 1 calc R U . . .
C9 C 0.6664(2) 0.86825(18) 0.48770(14) 0.0332(6) Uani 1 1 d . . . . .
H9A H 0.668582 0.865440 0.431541 0.050 Uiso 1 1 calc R U . . .
H9B H 0.723428 0.840045 0.509092 0.050 Uiso 1 1 calc R U . . .
H9C H 0.667284 0.925295 0.503965 0.050 Uiso 1 1 calc R U . . .
C11 C 0.30699(18) 0.87383(16) 0.66383(13) 0.0232(5) Uani 1 1 d . . . . .
H11A H 0.313063 0.866479 0.720024 0.028 Uiso 1 1 calc R U . . .
H11B H 0.268996 0.827675 0.642755 0.028 Uiso 1 1 calc R U . . .
C3 C 0.5293(2) 0.82300(18) 0.85643(13) 0.0291(6) Uani 1 1 d . . . . .
H3A H 0.567158 0.772482 0.859306 0.044 Uiso 1 1 calc R U . . .
H3B H 0.462398 0.812987 0.874489 0.044 Uiso 1 1 calc R U . . .
H3C H 0.560138 0.864476 0.888780 0.044 Uiso 1 1 calc R U . . .

loop_
_atom_site_aniso_label
_atom_site_aniso_U_11
_atom_site_aniso_U_22
_atom_site_aniso_U_33
_atom_site_aniso_U_23
_atom_site_aniso_U_13
_atom_site_aniso_U_12
In1 0.02387(11) 0.02002(11) 0.02366(10) -0.00153(7) 0.00424(7) 0.00065(7)
Cl1 0.0255(3) 0.0279(3) 0.0260(3) -0.0076(2) -0.0004(2) 0.0033(2)
Cl2 0.0410(4) 0.0497(5) 0.0313(3) 0.0149(3) 0.0162(3) 0.0116(3)
Cl4 0.0287(4) 0.0358(4) 0.0619(5) -0.0067(4) -0.0016(3) 0.0123(3)
Cl3 0.0579(5) 0.0332(4) 0.0362(4) -0.0091(3) 0.0072(3) -0.0183(4)
N1 0.0168(9) 0.0155(10) 0.0155(8) 0.0009(7) -0.0009(7) -0.0010(8)
C10 0.0199(11) 0.0155(11) 0.0203(10) 0.0041(9) -0.0019(9) 0.0012(9)
C1 0.0203(11) 0.0182(12) 0.0149(10) 0.0029(9) 0.0010(9) 0.0016(9)
C4 0.0178(11) 0.0188(12) 0.0193(11) -0.0019(9) -0.0019(8) -0.0027(9)
C7 0.0187(11) 0.0207(12) 0.0181(11) 0.0012(9) 0.0012(9) -0.0044(9)
C12 0.0278(13) 0.0225(14) 0.0346(14) 0.0063(11) 0.0051(11) 0.0076(11)
C5 0.0248(12) 0.0191(13) 0.0297(13) -0.0040(10) -0.0007(10) 0.0003(10)
C6 0.0307(14) 0.0218(14) 0.0343(14) -0.0048(11) 0.0006(11) -0.0019(11)
C8 0.0267(13) 0.0361(16) 0.0170(11) -0.0020(10) 0.0033(10) -0.0065(11)
C2 0.0302(13) 0.0253(13) 0.0167(10) -0.0010(9) -0.0012(9) -0.0030(11)
C9 0.0363(15) 0.0367(16) 0.0265(12) 0.0037(12) 0.0070(11) -0.0087(13)
C11 0.0214(12) 0.0196(13) 0.0286(12) 0.0050(10) 0.0038(10) 0.0033(10)
C3 0.0346(15) 0.0368(16) 0.0160(11) -0.0012(10) 0.0000(10) 0.0024(12)

loop_
_atom_type_symbol
_atom_type_description
_atom_type_scat_dispersion_real
_atom_type_scat_dispersion_imag
_atom_type_scat_source
C C 0.0033 0.0016 'International Tables Vol C Tables 4.2.6.8 and 6.1.1.4'
H H 0.0000 0.0000 'International Tables Vol C Tables 4.2.6.8 and 6.1.1.4'
Cl Cl 0.1484 0.1585 'International Tables Vol C Tables 4.2.6.8 and 6.1.1.4'
In In -0.7276 1.3100 'International Tables Vol C Tables 4.2.6.8 and 6.1.1.4'
N N 0.0061 0.0033 'International Tables Vol C Tables 4.2.6.8 and 6.1.1.4'

loop_
_geom_angle_atom_site_label_1
_geom_angle_atom_site_label_2
_geom_angle_atom_site_label_3
_geom_angle
_geom_angle_site_symmetry_1
_geom_angle_site_symmetry_3
_geom_angle_publ_flag
Cl1 In1 Cl2 107.15(3) . . ?
Cl4 In1 Cl1 109.11(3) . . ?
Cl4 In1 Cl2 108.40(3) . . ?
Cl3 In1 Cl1 111.36(3) . . ?
Cl3 In1 Cl2 108.66(3) . . ?
Cl3 In1 Cl4 112.00(3) . . ?
C10 N1 C1 110.92(17) . . ?
C10 N1 C7 107.19(17) . . ?
C1 N1 C7 109.74(16) . . ?
C4 N1 C10 109.50(17) . . ?
C4 N1 C1 108.07(17) . . ?
C4 N1 C7 111.44(17) . . ?
N1 C10 H10A 108.0 . . ?
N1 C10 H10B 108.0 . . ?
H10A C10 H10B 107.3 . . ?
C11 C10 N1 117.05(19) . . ?
C11 C10 H10A 108.0 . . ?
C11 C10 H10B 108.0 . . ?
N1 C1 H1A 108.2 . . ?
N1 C1 H1B 108.2 . . ?
H1A C1 H1B 107.3 . . ?
C2 C1 N1 116.51(19) . . ?
C2 C1 H1A 108.2 . . ?
C2 C1 H1B 108.2 . . ?
N1 C4 H4A 108.4 . . ?
N1 C4 H4B 108.4 . . ?
H4A C4 H4B 107.4 . . ?
C5 C4 N1 115.71(18) . . ?
C5 C4 H4A 108.4 . . ?
C5 C4 H4B 108.4 . . ?
N1 C7 H7A 108.6 . . ?
N1 C7 H7B 108.6 . . ?
H7A C7 H7B 107.6 . . ?
C8 C7 N1 114.73(19) . . ?
C8 C7 H7A 108.6 . . ?
C8 C7 H7B 108.6 . . ?
H12A C12 H12B 109.5 . . ?
H12A C12 H12C 109.5 . . ?
H12B C12 H12C 109.5 . . ?
C11 C12 H12A 109.5 . . ?
C11 C12 H12B 109.5 . . ?
C11 C12 H12C 109.5 . . ?
C4 C5 H5A 109.7 . . ?
C4 C5 H5B 109.7 . . ?
C4 C5 C6 109.7(2) . . ?
H5A C5 H5B 108.2 . . ?
C6 C5 H5A 109.7 . . ?
C6 C5 H5B 109.7 . . ?
C5 C6 H6A 109.5 . . ?
C5 C6 H6B 109.5 . . ?
C5 C6 H6C 109.5 . . ?
H6A C6 H6B 109.5 . . ?
H6A C6 H6C 109.5 . . ?
H6B C6 H6C 109.5 . . ?
C7 C8 H8A 109.5 . . ?
C7 C8 H8B 109.5 . . ?
H8A C8 H8B 108.1 . . ?
C9 C8 C7 110.6(2) . . ?
C9 C8 H8A 109.5 . . ?
C9 C8 H8B 109.5 . . ?
C1 C2 H2A 110.1 . . ?
C1 C2 H2B 110.1 . . ?
C1 C2 C3 108.2(2) . . ?
H2A C2 H2B 108.4 . . ?
C3 C2 H2A 110.1 . . ?
C3 C2 H2B 110.1 . . ?
C8 C9 H9A 109.5 . . ?
C8 C9 H9B 109.5 . . ?
C8 C9 H9C 109.5 . . ?
H9A C9 H9B 109.5 . . ?
H9A C9 H9C 109.5 . . ?
H9B C9 H9C 109.5 . . ?
C10 C11 C12 107.6(2) . . ?
C10 C11 H11A 110.2 . . ?
C10 C11 H11B 110.2 . . ?
C12 C11 H11A 110.2 . . ?
C12 C11 H11B 110.2 . . ?
H11A C11 H11B 108.5 . . ?
C2 C3 H3A 109.5 . . ?
C2 C3 H3B 109.5 . . ?
C2 C3 H3C 109.5 . . ?
H3A C3 H3B 109.5 . . ?
H3A C3 H3C 109.5 . . ?
H3B C3 H3C 109.5 . . ?

loop_
_geom_bond_atom_site_label_1
_geom_bond_atom_site_label_2
_geom_bond_distance
_geom_bond_site_symmetry_2
_geom_bond_publ_flag
In1 Cl1 2.3552(6) . ?
In1 Cl2 2.3551(7) . ?
In1 Cl4 2.3486(8) . ?
In1 Cl3 2.3378(8) . ?
N1 C10 1.519(3) . ?
N1 C1 1.521(3) . ?
N1 C4 1.514(3) . ?
N1 C7 1.524(3) . ?
C10 H10A 0.9900 . ?
C10 H10B 0.9900 . ?
C10 C11 1.515(3) . ?
C1 H1A 0.9900 . ?
C1 H1B 0.9900 . ?
C1 C2 1.510(3) . ?
C4 H4A 0.9900 . ?
C4 H4B 0.9900 . ?
C4 C5 1.514(3) . ?
C7 H7A 0.9900 . ?
C7 H7B 0.9900 . ?
C7 C8 1.520(3) . ?
C12 H12A 0.9800 . ?
C12 H12B 0.9800 . ?
C12 H12C 0.9800 . ?
C12 C11 1.531(3) . ?
C5 H5A 0.9900 . ?
C5 H5B 0.9900 . ?
C5 C6 1.514(3) . ?
C6 H6A 0.9800 . ?
C6 H6B 0.9800 . ?
C6 H6C 0.9800 . ?
C8 H8A 0.9900 . ?
C8 H8B 0.9900 . ?
C8 C9 1.517(3) . ?
C2 H2A 0.9900 . ?
C2 H2B 0.9900 . ?
C2 C3 1.532(3) . ?
C9 H9A 0.9800 . ?
C9 H9B 0.9800 . ?
C9 H9C 0.9800 . ?
C11 H11A 0.9900 . ?
C11 H11B 0.9900 . ?
C3 H3A 0.9800 . ?
C3 H3B 0.9800 . ?
C3 H3C 0.9800 . ?

loop_
_geom_torsion_atom_site_label_1
_geom_torsion_atom_site_label_2
_geom_torsion_atom_site_label_3
_geom_torsion_atom_site_label_4
_geom_torsion
_geom_torsion_site_symmetry_1
_geom_torsion_site_symmetry_2
_geom_torsion_site_symmetry_3
_geom_torsion_site_symmetry_4
_geom_torsion_publ_flag
N1 C10 C11 C12 178.72(19) . . . . ?
N1 C1 C2 C3 177.7(2) . . . . ?
N1 C4 C5 C6 -179.54(19) . . . . ?
N1 C7 C8 C9 166.3(2) . . . . ?
C10 N1 C1 C2 -57.3(3) . . . . ?
C10 N1 C4 C5 175.67(18) . . . . ?
C10 N1 C7 C8 -71.0(2) . . . . ?
C1 N1 C10 C11 -55.0(3) . . . . ?
C1 N1 C4 C5 -63.4(2) . . . . ?
C1 N1 C7 C8 168.4(2) . . . . ?
C4 N1 C10 C11 64.2(2) . . . . ?
C4 N1 C1 C2 -177.30(19) . . . . ?
C4 N1 C7 C8 48.8(3) . . . . ?
C7 N1 C10 C11 -174.77(19) . . . . ?
C7 N1 C1 C2 61.0(2) . . . . ?
C7 N1 C4 C5 57.2(2) . . . . ?
